data_7239027
loop_
_publ_author_name
'Ye, Junwei'
'Zhang, Xiangdong'
'Deng, Dai'
'Ning, Guiling'
'Liu, Tianqing'
'Zhuang, Meiling'
'Yang, Lijian'
'Gong, Weitao'
'Lin, Yuan'

_publ_section_title
;
 Selective C--C bond cleavage of cyclopentadiene rings assisted by ferric
 chloride to synthesize water-soluble pyrylium salts
;
_journal_issue 22
_journal_name_full 'RSC Advances'
_journal_page_first 8232
_journal_paper_doi 10.1039/c3ra41274a
_journal_volume 3
_journal_year 2013
_chemical_formula_sum 'C26 H23 Cl4 Fe O4'
_chemical_formula_weight 597.09
_space_group_IT_number 14
_space_group_name_Hall '-P 2ybc'
_space_group_name_H-M_alt 'P 1 21/c 1'
_symmetry_cell_setting monoclinic
_symmetry_space_group_name_H-M 'P 1 21/c 1'
_atom_sites_solution_hydrogens geom
_atom_sites_solution_primary direct
_atom_sites_solution_secondary difmap
_audit_creation_method SHELXL-97
_cell_angle_alpha 90.00
_cell_angle_beta 92.980(10)
_cell_angle_gamma 90.00
_cell_formula_units_Z 4
_cell_length_a 7.772(6)
_cell_length_b 19.769(16)
_cell_length_c 17.515(14)
_cell_measurement_reflns_used 6088
_cell_measurement_temperature 273(2)
_cell_measurement_theta_max 27.55
_cell_measurement_theta_min 2.06
_cell_volume 2687(4)
_computing_cell_refinement 'SAINT (Bruker, 1997)'
_computing_data_collection 'SMART (Bruker, 1997)'
_computing_data_reduction SAINT
_computing_molecular_graphics SHELXTL
_computing_publication_material SHELXTL
_computing_structure_refinement SHELXTL
_computing_structure_solution 'SHELXTL (Bruker, 1997)'
_diffrn_ambient_temperature 273(2)
_diffrn_detector_area_resol_mean 'Bruker SMART CCD area-detector'
_diffrn_measured_fraction_theta_full 0.980
_diffrn_measured_fraction_theta_max 0.980
_diffrn_measurement_device_type 'CCD area detector'
_diffrn_measurement_method '\f and \w scans'
_diffrn_radiation_monochromator graphite
_diffrn_radiation_source 'fine-focus sealed tube'
_diffrn_radiation_type MoK\a
_diffrn_radiation_wavelength 0.71073
_diffrn_reflns_av_R_equivalents 0.0380
_diffrn_reflns_av_sigmaI/netI 0.0594
_diffrn_reflns_limit_h_max 9
_diffrn_reflns_limit_h_min -10
_diffrn_reflns_limit_k_max 25
_diffrn_reflns_limit_k_min -25
_diffrn_reflns_limit_l_max 22
_diffrn_reflns_limit_l_min -14
_diffrn_reflns_number 15171
_diffrn_reflns_theta_full 27.55
_diffrn_reflns_theta_max 27.55
_diffrn_reflns_theta_min 2.06
_diffrn_standards_number 0
_exptl_absorpt_coefficient_mu 0.989
_exptl_absorpt_correction_T_max 0.9916
_exptl_absorpt_correction_T_min 0.9840
_exptl_absorpt_correction_type empirical
_exptl_absorpt_process_details '(SADABS; Sheldrick, 1996)'
_exptl_crystal_colour yellow
_exptl_crystal_density_diffrn 1.476
_exptl_crystal_density_meas ?
_exptl_crystal_density_method 'not measured'
_exptl_crystal_description block
_exptl_crystal_F_000 1220
_exptl_crystal_size_max 0.37
_exptl_crystal_size_mid 0.33
_exptl_crystal_size_min 0.32
_refine_diff_density_max 0.434
_refine_diff_density_min -0.279
_refine_diff_density_rms 0.057
_refine_ls_extinction_coef 0
_refine_ls_extinction_method none
_refine_ls_goodness_of_fit_ref 0.999
_refine_ls_hydrogen_treatment constr
_refine_ls_matrix_type full
_refine_ls_number_parameters 319
_refine_ls_number_reflns 6088
_refine_ls_number_restraints 0
_refine_ls_restrained_S_all 0.999
_refine_ls_R_factor_all 0.0981
_refine_ls_R_factor_gt 0.0479
_refine_ls_shift/su_max 0.001
_refine_ls_shift/su_mean 0.000
_refine_ls_structure_factor_coef Fsqd
_refine_ls_weighting_details 'calc w=1/[\s^2^(Fo^2^)+(0.0596P)^2^+0.0000P] where P=(Fo^2^+2Fc^2^)/3'
_refine_ls_weighting_scheme calc
_refine_ls_wR_factor_gt 0.1068
_refine_ls_wR_factor_ref 0.1264
_reflns_number_gt 3636
_reflns_number_total 6088
_reflns_threshold_expression >2sigma(I)
_cod_data_source_file c3ra41274a.txt
_cod_data_source_block 3d
_cod_depositor_comments
;
The following automatic conversions were performed:

data item '_symmetry_cell_setting' value 'Monoclinic' was changed to
'monoclinic' in accordance with the
/home/saulius/struct/COD-crude-data/automatic-downloads/DataCite-retrospective/RSC/depositions/lib/dictionaries/cif_core.dic
dictionary named 'cif_core.dic' version 2.4.2 last updated on
2011-04-26.

data item '_exptl_crystal_density_meas' value 'not measured' was
changed to '?' -- the value is perceived as not measured.

Automatic conversion script
Id: cif_fix_values 6909 2019-04-08 15:41:33Z antanas 
;
_cod_original_cell_volume 2688(4)
_cod_original_sg_symbol_H-M 'P2(1)/c '
_cod_database_code 7239027

loop_
_symmetry_equiv_pos_as_xyz
'x, y, z'
'-x, y+1/2, -z+1/2'
'-x, -y, -z'
'x, -y-1/2, z-1/2'

loop_
_atom_site_label
_atom_site_type_symbol
_atom_site_fract_x
_atom_site_fract_y
_atom_site_fract_z
_atom_site_U_iso_or_equiv
_atom_site_adp_type
_atom_site_occupancy
_atom_site_symmetry_multiplicity
_atom_site_calc_flag
_atom_site_refinement_flags
Fe1 Fe 0.51316(6) 0.26064(2) 0.39718(3) 0.04432(15) Uani 1 1 d .
Cl2 Cl 0.74121(13) 0.24465(5) 0.33041(6) 0.0728(3) Uani 1 1 d .
Cl4 Cl 0.45414(13) 0.17263(5) 0.46616(6) 0.0739(3) Uani 1 1 d .
Cl1 Cl 0.28586(14) 0.27791(5) 0.31905(6) 0.0761(3) Uani 1 1 d .
Cl3 Cl 0.56744(13) 0.34824(5) 0.47095(6) 0.0761(3) Uani 1 1 d .
O1 O 0.2494(3) 0.06927(9) 0.04717(10) 0.0409(5) Uani 1 1 d .
O2 O 0.6631(3) -0.02921(11) 0.34784(12) 0.0601(6) Uani 1 1 d .
O4 O 0.0456(3) -0.09804(10) -0.24539(12) 0.0589(6) Uani 1 1 d .
C5 C 0.1505(4) 0.09399(14) -0.01324(15) 0.0388(7) Uani 1 1 d .
C3 C 0.1042(4) 0.19493(14) 0.06021(15) 0.0397(7) Uani 1 1 d .
C4 C 0.0810(4) 0.15715(13) -0.00667(16) 0.0394(7) Uani 1 1 d .
H4 H 0.0166 0.1754 -0.0479 0.047 Uiso 1 1 calc R
C13 C 0.0154(4) 0.25893(13) 0.07069(17) 0.0389(7) Uani 1 1 d .
C7 C 0.4156(4) -0.00083(14) 0.16583(17) 0.0433(7) Uani 1 1 d .
H7 H 0.3728 -0.0243 0.1230 0.052 Uiso 1 1 calc R
C6 C 0.3880(4) 0.06831(13) 0.17044(15) 0.0369(7) Uani 1 1 d .
C20 C 0.1280(4) 0.04697(13) -0.07619(16) 0.0375(7) Uani 1 1 d .
C2 C 0.2102(4) 0.16656(14) 0.11943(16) 0.0406(7) Uani 1 1 d .
H2 H 0.2316 0.1910 0.1643 0.049 Uiso 1 1 calc R
C24 C 0.1646(4) -0.06550(14) -0.12638(17) 0.0464(8) Uani 1 1 d .
H24 H 0.2078 -0.1092 -0.1205 0.056 Uiso 1 1 calc R
O3 O -0.2438(3) 0.43929(10) 0.10481(13) 0.0626(6) Uani 1 1 d .
C8 C 0.5058(4) -0.03562(14) 0.22384(17) 0.0443(7) Uani 1 1 d .
H8 H 0.5208 -0.0822 0.2204 0.053 Uiso 1 1 calc R
C1 C 0.2819(4) 0.10439(14) 0.11267(16) 0.0397(7) Uani 1 1 d .
C22 C 0.0101(4) 0.01816(15) -0.20372(17) 0.0465(8) Uani 1 1 d .
H22 H -0.0491 0.0306 -0.2490 0.056 Uiso 1 1 calc R
C21 C 0.0387(4) 0.06469(14) -0.14467(16) 0.0445(7) Uani 1 1 d .
H21 H -0.0026 0.1086 -0.1509 0.053 Uiso 1 1 calc R
C23 C 0.0727(4) -0.04775(15) -0.19321(17) 0.0441(7) Uani 1 1 d .
C17 C -0.0985(4) 0.36422(15) 0.01910(17) 0.0454(7) Uani 1 1 d .
H17 H -0.1148 0.3937 -0.0220 0.054 Uiso 1 1 calc R
C25 C 0.1922(4) -0.01932(14) -0.06917(17) 0.0443(7) Uani 1 1 d .
H25 H 0.2546 -0.0319 -0.0247 0.053 Uiso 1 1 calc R
C11 C 0.4607(4) 0.10323(14) 0.23399(17) 0.0461(8) Uani 1 1 d .
H11 H 0.4471 0.1498 0.2376 0.055 Uiso 1 1 calc R
C14 C -0.0457(4) 0.27726(15) 0.14182(17) 0.0466(8) Uani 1 1 d .
H14 H -0.0268 0.2485 0.1834 0.056 Uiso 1 1 calc R
C10 C 0.5521(4) 0.06866(15) 0.29089(17) 0.0503(8) Uani 1 1 d .
H10 H 0.6002 0.0923 0.3326 0.060 Uiso 1 1 calc R
C18 C -0.0144(4) 0.30353(15) 0.00973(16) 0.0444(7) Uani 1 1 d .
H18 H 0.0231 0.2921 -0.0382 0.053 Uiso 1 1 calc R
C16 C -0.1590(4) 0.38129(14) 0.08989(17) 0.0445(7) Uani 1 1 d .
C9 C 0.5736(4) -0.00051(15) 0.28708(17) 0.0447(7) Uani 1 1 d .
C15 C -0.1330(4) 0.33681(15) 0.15117(17) 0.0522(8) Uani 1 1 d .
H15 H -0.1749 0.3475 0.1985 0.063 Uiso 1 1 calc R
C26 C -0.0402(5) -0.08262(19) -0.31728(19) 0.0708(11) Uani 1 1 d .
H26A H -0.1492 -0.0618 -0.3089 0.106 Uiso 1 1 calc R
H26B H -0.0586 -0.1235 -0.3461 0.106 Uiso 1 1 calc R
H26C H 0.0294 -0.0522 -0.3452 0.106 Uiso 1 1 calc R
C19 C -0.2805(5) 0.48506(17) 0.0438(2) 0.0712(11) Uani 1 1 d .
H19A H -0.1745 0.5013 0.0247 0.107 Uiso 1 1 calc R
H19B H -0.3457 0.5225 0.0618 0.107 Uiso 1 1 calc R
H19C H -0.3460 0.4623 0.0035 0.107 Uiso 1 1 calc R
C12 C 0.6790(5) -0.10136(18) 0.3487(2) 0.0736(11) Uani 1 1 d .
H12A H 0.5664 -0.1214 0.3451 0.110 Uiso 1 1 calc R
H12B H 0.7386 -0.1154 0.3954 0.110 Uiso 1 1 calc R
H12C H 0.7427 -0.1156 0.3060 0.110 Uiso 1 1 calc R

loop_
_atom_site_aniso_label
_atom_site_aniso_U_11
_atom_site_aniso_U_22
_atom_site_aniso_U_33
_atom_site_aniso_U_23
_atom_site_aniso_U_13
_atom_site_aniso_U_12
Fe1 0.0490(3) 0.0371(2) 0.0468(3) -0.00339(19) 0.0024(2) -0.00026(19)
Cl2 0.0716(7) 0.0848(7) 0.0641(6) -0.0006(5) 0.0250(5) 0.0022(5)
Cl4 0.0789(7) 0.0622(5) 0.0818(7) 0.0226(5) 0.0169(5) -0.0026(5)
Cl1 0.0778(7) 0.0732(6) 0.0744(7) -0.0063(5) -0.0237(5) 0.0143(5)
Cl3 0.0760(7) 0.0611(6) 0.0909(7) -0.0334(5) 0.0023(5) -0.0076(5)
O1 0.0460(13) 0.0386(10) 0.0378(12) 0.0012(9) -0.0012(9) 0.0009(9)
O2 0.0625(16) 0.0689(15) 0.0474(14) 0.0077(11) -0.0109(11) 0.0147(12)
O4 0.0740(17) 0.0503(13) 0.0524(14) -0.0127(11) 0.0038(12) -0.0023(11)
C5 0.0361(18) 0.0456(16) 0.0347(17) 0.0084(13) 0.0012(13) -0.0025(13)
C3 0.0400(18) 0.0431(16) 0.0361(17) 0.0022(13) 0.0019(13) -0.0064(13)
C4 0.0407(18) 0.0410(16) 0.0363(17) 0.0062(13) -0.0002(13) 0.0049(13)
C13 0.0357(18) 0.0394(15) 0.0412(17) 0.0003(13) -0.0004(13) 0.0005(13)
C7 0.046(2) 0.0443(17) 0.0387(17) -0.0051(14) -0.0039(14) -0.0006(14)
C6 0.0363(18) 0.0379(15) 0.0365(16) -0.0013(12) 0.0016(12) 0.0029(12)
C20 0.0369(18) 0.0376(15) 0.0383(17) 0.0056(12) 0.0051(13) 0.0011(12)
C2 0.0396(18) 0.0461(17) 0.0355(17) 0.0016(13) -0.0035(13) -0.0009(14)
C24 0.051(2) 0.0392(16) 0.049(2) 0.0053(14) 0.0053(15) 0.0036(14)
O3 0.0767(18) 0.0514(13) 0.0601(15) -0.0044(11) 0.0062(12) 0.0215(12)
C8 0.0421(19) 0.0391(16) 0.051(2) 0.0029(14) -0.0014(15) 0.0028(14)
C1 0.0385(18) 0.0453(16) 0.0354(17) 0.0007(13) 0.0024(13) -0.0075(13)
C22 0.047(2) 0.0525(18) 0.0397(18) 0.0030(14) 0.0019(14) 0.0016(15)
C21 0.047(2) 0.0380(16) 0.0482(19) -0.0001(14) 0.0032(14) 0.0006(14)
C23 0.0407(19) 0.0448(17) 0.0483(19) -0.0095(14) 0.0147(14) -0.0069(14)
C17 0.050(2) 0.0460(17) 0.0398(18) 0.0070(14) -0.0007(14) 0.0030(15)
C25 0.048(2) 0.0439(16) 0.0415(18) 0.0036(14) 0.0031(14) 0.0067(14)
C11 0.052(2) 0.0364(15) 0.0496(19) -0.0071(14) -0.0038(15) 0.0061(14)
C14 0.053(2) 0.0508(18) 0.0358(18) 0.0055(14) 0.0010(14) -0.0007(15)
C10 0.054(2) 0.0521(19) 0.0435(19) -0.0110(15) -0.0055(15) 0.0046(16)
C18 0.049(2) 0.0518(18) 0.0326(17) 0.0001(14) 0.0009(13) 0.0013(15)
C16 0.0427(19) 0.0447(17) 0.0459(19) -0.0009(14) 0.0009(14) 0.0002(14)
C9 0.0389(19) 0.0556(19) 0.0393(19) 0.0064(14) -0.0006(14) 0.0066(14)
C15 0.061(2) 0.0533(19) 0.0436(19) -0.0056(15) 0.0110(16) 0.0077(16)
C26 0.083(3) 0.083(3) 0.047(2) -0.0188(19) 0.0032(19) -0.011(2)
C19 0.080(3) 0.057(2) 0.075(3) 0.0007(19) -0.007(2) 0.0222(19)
C12 0.075(3) 0.073(2) 0.072(3) 0.027(2) -0.009(2) 0.023(2)

loop_
_atom_type_symbol
_atom_type_description
_atom_type_scat_dispersion_real
_atom_type_scat_dispersion_imag
_atom_type_scat_source
C C 0.0033 0.0016 'International Tables Vol C Tables 4.2.6.8 and 6.1.1.4'
H H 0.0000 0.0000 'International Tables Vol C Tables 4.2.6.8 and 6.1.1.4'
O O 0.0106 0.0060 'International Tables Vol C Tables 4.2.6.8 and 6.1.1.4'
Cl Cl 0.1484 0.1585 'International Tables Vol C Tables 4.2.6.8 and 6.1.1.4'
Fe Fe 0.3463 0.8444 'International Tables Vol C Tables 4.2.6.8 and 6.1.1.4'

loop_
_geom_angle_atom_site_label_1
_geom_angle_atom_site_label_2
_geom_angle_atom_site_label_3
_geom_angle
Cl4 Fe1 Cl3 110.11(7)
Cl4 Fe1 Cl2 112.27(5)
Cl3 Fe1 Cl2 106.98(5)
Cl4 Fe1 Cl1 106.42(6)
Cl3 Fe1 Cl1 111.57(5)
Cl2 Fe1 Cl1 109.55(7)
C1 O1 C5 123.1(2)
C9 O2 C12 117.5(3)
C23 O4 C26 119.1(3)
O1 C5 C4 118.1(2)
O1 C5 C20 113.7(2)
C4 C5 C20 128.2(3)
C4 C3 C2 116.8(3)
C4 C3 C13 122.0(3)
C2 C3 C13 121.1(3)
C5 C4 C3 121.7(3)
C5 C4 H4 119.1
C3 C4 H4 119.1
C18 C13 C14 117.7(3)
C18 C13 C3 120.9(3)
C14 C13 C3 121.4(3)
C6 C7 C8 121.3(3)
C6 C7 H7 119.3
C8 C7 H7 119.3
C7 C6 C11 118.3(3)
C7 C6 C1 121.7(3)
C11 C6 C1 120.0(3)
C21 C20 C25 117.8(3)
C21 C20 C5 121.9(2)
C25 C20 C5 120.3(3)
C1 C2 C3 121.6(3)
C1 C2 H2 119.2
C3 C2 H2 119.2
C25 C24 C23 120.4(3)
C25 C24 H24 119.8
C23 C24 H24 119.8
C16 O3 C19 118.4(3)
C7 C8 C9 119.6(3)
C7 C8 H8 120.2
C9 C8 H8 120.2
O1 C1 C2 118.6(3)
O1 C1 C6 114.3(2)
C2 C1 C6 127.0(3)
C21 C22 C23 118.4(3)
C21 C22 H22 120.8
C23 C22 H22 120.8
C22 C21 C20 121.6(3)
C22 C21 H21 119.2
C20 C21 H21 119.2
O4 C23 C24 116.0(3)
O4 C23 C22 123.5(3)
C24 C23 C22 120.5(3)
C18 C17 C16 120.1(3)
C18 C17 H17 120.0
C16 C17 H17 120.0
C24 C25 C20 121.2(3)
C24 C25 H25 119.4
C20 C25 H25 119.4
C10 C11 C6 120.1(3)
C10 C11 H11 119.9
C6 C11 H11 119.9
C15 C14 C13 121.3(3)
C15 C14 H14 119.3
C13 C14 H14 119.3
C11 C10 C9 121.1(3)
C11 C10 H10 119.4
C9 C10 H10 119.4
C17 C18 C13 121.3(3)
C17 C18 H18 119.4
C13 C18 H18 119.4
O3 C16 C17 124.6(3)
O3 C16 C15 116.0(3)
C17 C16 C15 119.4(3)
O2 C9 C10 115.6(3)
O2 C9 C8 124.9(3)
C10 C9 C8 119.5(3)
C14 C15 C16 120.1(3)
C14 C15 H15 119.9
C16 C15 H15 119.9
O4 C26 H26A 109.5
O4 C26 H26B 109.5
H26A C26 H26B 109.5
O4 C26 H26C 109.5
H26A C26 H26C 109.5
H26B C26 H26C 109.5
O3 C19 H19A 109.5
O3 C19 H19B 109.5
H19A C19 H19B 109.5
O3 C19 H19C 109.5
H19A C19 H19C 109.5
H19B C19 H19C 109.5
O2 C12 H12A 109.5
O2 C12 H12B 109.5
H12A C12 H12B 109.5
O2 C12 H12C 109.5
H12A C12 H12C 109.5
H12B C12 H12C 109.5

loop_
_geom_bond_atom_site_label_1
_geom_bond_atom_site_label_2
_geom_bond_distance
Fe1 Cl4 2.1807(15)
Fe1 Cl3 2.1886(15)
Fe1 Cl2 2.1965(17)
Fe1 Cl1 2.2043(16)
O1 C1 1.353(3)
O1 C5 1.366(3)
O2 C9 1.364(3)
O2 C12 1.432(4)
O4 C23 1.359(3)
O4 C26 1.427(4)
C5 C4 1.368(4)
C5 C20 1.446(4)
C3 C4 1.393(4)
C3 C2 1.407(4)
C3 C13 1.457(4)
C4 H4 0.9300
C13 C18 1.395(4)
C13 C14 1.404(4)
C7 C6 1.386(4)
C7 C8 1.387(4)
C7 H7 0.9300
C6 C11 1.403(4)
C6 C1 1.458(4)
C20 C21 1.399(4)
C20 C25 1.405(4)
C2 C1 1.357(4)
C2 H2 0.9300
C24 C25 1.364(4)
C24 C23 1.385(4)
C24 H24 0.9300
O3 C16 1.354(4)
O3 C19 1.418(4)
C8 C9 1.388(4)
C8 H8 0.9300
C22 C21 1.393(4)
C22 C23 1.399(4)
C22 H22 0.9300
C21 H21 0.9300
C17 C18 1.380(4)
C17 C16 1.390(4)
C17 H17 0.9300
C25 H25 0.9300
C11 C10 1.375(4)
C11 H11 0.9300
C14 C15 1.373(4)
C14 H14 0.9300
C10 C9 1.380(4)
C10 H10 0.9300
C18 H18 0.9300
C16 C15 1.394(4)
C15 H15 0.9300
C26 H26A 0.9600
C26 H26B 0.9600
C26 H26C 0.9600
C19 H19A 0.9600
C19 H19B 0.9600
C19 H19C 0.9600
C12 H12A 0.9600
C12 H12B 0.9600
C12 H12C 0.9600
